data_2002397
loop_
_publ_author_name
'Schroeder, F'
'Mueller-Buschbaum, Hk'

_publ_section_title
;
Zur Kenntnis neuer Verbindungen des Typs M Be Ln2 O5: M=Ca; Ln=La, Y
;
_journal_name_full 'Journal of the Less-Common Metals'
_journal_page_first 211
_journal_page_last 216
_journal_paper_doi 10.1016/0022-5088(88)90088-4
_journal_volume 137
_journal_year 1988
_chemical_formula_structural 'Be Ca La2 O5'
_chemical_formula_sum 'Be Ca La2 O5'
_chemical_name_systematic 'Beryllium calcium dilanthanum oxide'
_space_group_IT_number 62
_symmetry_cell_setting orthorhombic
_symmetry_Int_Tables_number 62
_symmetry_space_group_name_Hall '-P 2ac 2n'
_symmetry_space_group_name_H-M 'P n m a'
_cell_angle_alpha 90
_cell_angle_beta 90
_cell_angle_gamma 90
_cell_formula_units_Z 4
_cell_length_a 9.634
_cell_length_b 7.293
_cell_length_c 6.611
_cell_volume 464.5
_refine_ls_R_factor_all 0.084
_cod_database_code 2002397

loop_
_symmetry_equiv_pos_as_xyz
x,y,z
1/2+x,1/2-y,1/2-z
-x,1/2+y,-z
1/2-x,-y,1/2+z
-x,-y,-z
1/2-x,1/2+y,1/2+z
x,1/2-y,z
1/2+x,y,1/2-z

loop_
_atom_site_label
_atom_site_type_symbol
_atom_site_symmetry_multiplicity
_atom_site_Wyckoff_symbol
_atom_site_fract_x
_atom_site_fract_y
_atom_site_fract_z
_atom_site_occupancy
_atom_site_attached_hydrogens
_atom_site_calc_flag
La1 La3+ 4 c 0.9750(3) 0.25 0.5978(4) 1. 0 d
La2 La3+ 8 d 0.8280(3) 0.0244(4) 0.0765(4) 0.5 0 d
Ca1 Ca2+ 8 d 0.8280(3) 0.0244(4) 0.0765(4) 0.5 0 d
Be1 Be2+ 4 c 0.102(7) 0.25 0.199(9) 1. 0 d
O1 O2- 8 d 0.428(3) 0.942(3) 0.809(3) 1. 0 d
O2 O2- 4 c 0.228(4) 0.25 0.663(6) 1. 0 d
O3 O2- 4 c 0.279(4) 0.25 0.139(5) 1. 0 d
O4 O2- 4 c 0.515(4) 0.25 0.519(5) 1. 0 d

loop_
_atom_type_symbol
_atom_type_oxidation_number
La3+ 3.000
Ca2+ 2.000
Be2+ 2.000
O2- -2.000
